data_4105193
loop_
_publ_author_name
'J. Sreedhar Reddy'
'Venkataramanarao G. Anand'

_publ_contact_author_address
;
Department of Chemistry 
Indian Institute of Science Education and Research 
900 NCL Innovation Park
Dr.Homi Bhabha Road
Pune 411 008
India.
;
_publ_contact_author_email vg.anand@iiserpune.ac.in
_publ_contact_author_fax '091 20 25898022'
_publ_contact_author_name 'Venkataramanarao G. Anand'
_publ_contact_author_phone '091 20 25898021'
_publ_section_title
;
 Aromatic Expanded Isophlorins: Stable 30\p Annulene Analogues with
 Diverse Structural Features
;
_journal_name_full 'Journal of the American Chemical Society'
_journal_page_first 15433
_journal_page_last 15439
_journal_paper_doi 10.1021/ja906290d
_journal_volume 131
_journal_year 2009
_chemical_formula_sum 'C70 H16 Cl12 F30 S6'
_chemical_formula_weight 2044.59
_chemical_name_systematic
;
 ?
;
_space_group_IT_number 2
_symmetry_cell_setting triclinic
_symmetry_space_group_name_Hall '-P 1'
_symmetry_space_group_name_H-M 'P -1'
_atom_sites_solution_hydrogens geom
_atom_sites_solution_primary direct
_atom_sites_solution_secondary difmap
_audit_creation_method SHELXL-97
_cell_angle_alpha 103.922(2)
_cell_angle_beta 90.720(2)
_cell_angle_gamma 96.358(2)
_cell_formula_units_Z 1
_cell_length_a 9.4066(10)
_cell_length_b 13.0693(14)
_cell_length_c 15.5194(17)
_cell_measurement_reflns_used 5342
_cell_measurement_temperature 173(2)
_cell_measurement_theta_max 25.0
_cell_measurement_theta_min 2.6
_cell_volume 1839.0(3)
_computing_cell_refinement 'APEX2/SAINT (Bruker, 2004)'
_computing_data_collection 'APEX2 (Bruker, 2004)'
_computing_data_reduction 'SAINT/XPREP (Bruker, 2004)'
_computing_molecular_graphics 'ORTEP 32 (Farrugia, 1997)'
_computing_publication_material 'SHELXL-97 (Sheldrick, 1997)'
_computing_structure_refinement 'SHELXL-97 (Sheldrick, 1997)'
_computing_structure_solution 'SIR92 (Altomare etal., 1993)'
_diffrn_ambient_temperature 173(2)
_diffrn_measured_fraction_theta_full 0.983
_diffrn_measured_fraction_theta_max 0.983
_diffrn_measurement_device_type 'Bruker axs (kappa apex2'
_diffrn_measurement_method '\w and \f scan'
_diffrn_radiation_monochromator graphite
_diffrn_radiation_source 'fine-focus sealed tube'
_diffrn_radiation_type MoK\a
_diffrn_radiation_wavelength 0.71073
_diffrn_reflns_av_R_equivalents 0.0209
_diffrn_reflns_av_sigmaI/netI 0.0459
_diffrn_reflns_limit_h_max 11
_diffrn_reflns_limit_h_min -11
_diffrn_reflns_limit_k_max 15
_diffrn_reflns_limit_k_min -10
_diffrn_reflns_limit_l_max 18
_diffrn_reflns_limit_l_min -17
_diffrn_reflns_number 9487
_diffrn_reflns_theta_full 25.00
_diffrn_reflns_theta_max 25.00
_diffrn_reflns_theta_min 2.18
_diffrn_standards_decay_% 0
_exptl_absorpt_coefficient_mu 0.744
_exptl_absorpt_correction_T_max 0.8923
_exptl_absorpt_correction_T_min 0.8234
_exptl_absorpt_correction_type multi-scan
_exptl_absorpt_process_details '(Blessing, 1995)'
_exptl_crystal_colour green
_exptl_crystal_density_diffrn 1.846
_exptl_crystal_description needle
_exptl_crystal_F_000 1006
_exptl_crystal_size_max 0.30
_exptl_crystal_size_mid 0.20
_exptl_crystal_size_min 0.20
_refine_diff_density_max 1.262
_refine_diff_density_min -0.891
_refine_diff_density_rms 0.087
_refine_ls_extinction_method none
_refine_ls_goodness_of_fit_ref 0.809
_refine_ls_hydrogen_treatment constr
_refine_ls_matrix_type full
_refine_ls_number_parameters 543
_refine_ls_number_reflns 6364
_refine_ls_number_restraints 1
_refine_ls_restrained_S_all 0.809
_refine_ls_R_factor_all 0.0679
_refine_ls_R_factor_gt 0.0544
_refine_ls_shift/su_max 0.022
_refine_ls_shift/su_mean 0.002
_refine_ls_structure_factor_coef Fsqd
_refine_ls_weighting_details 'calc w=1/[\s^2^(Fo^2^)+(0.0198P)^2^+16.3879P] where P=(Fo^2^+2Fc^2^)/3'
_refine_ls_weighting_scheme calc
_refine_ls_wR_factor_gt 0.1059
_refine_ls_wR_factor_ref 0.1134
_reflns_number_gt 5318
_reflns_number_total 6364
_reflns_threshold_expression >2sigma(I)
_cod_data_source_file ja906290d_si_008.cif
_cod_data_source_block rrlt
_cod_database_code 4105193

loop_
_symmetry_equiv_pos_as_xyz
'x, y, z'
'-x, -y, -z'

loop_
_atom_site_label
_atom_site_type_symbol
_atom_site_fract_x
_atom_site_fract_y
_atom_site_fract_z
_atom_site_U_iso_or_equiv
_atom_site_adp_type
_atom_site_occupancy
_atom_site_symmetry_multiplicity
_atom_site_calc_flag
_atom_site_refinement_flags
_atom_site_disorder_assembly
_atom_site_disorder_group
C1 C -0.5173(4) 0.5996(3) 0.3966(3) 0.0130(8) Uani 1 1 d . . .
C2 C -0.5872(4) 0.5703(3) 0.3124(3) 0.0147(8) Uani 1 1 d . . .
H2 H -0.6688 0.5989 0.2995 0.018 Uiso 1 1 calc R . .
C3 C -0.5264(4) 0.4966(3) 0.2509(3) 0.0136(8) Uani 1 1 d . . .
H3 H -0.5641 0.4702 0.1931 0.016 Uiso 1 1 calc R . .
C4 C -0.4023(4) 0.4637(3) 0.2817(2) 0.0122(8) Uani 1 1 d . . .
C5 C -0.3123(4) 0.3948(3) 0.2311(3) 0.0138(8) Uani 1 1 d . . .
C6 C -0.1884(4) 0.3617(3) 0.2627(2) 0.0121(8) Uani 1 1 d . . .
C7 C -0.1297(4) 0.3822(3) 0.3499(3) 0.0190(9) Uani 1 1 d . . .
H7 H -0.1758 0.4171 0.3992 0.023 Uiso 1 1 calc R . .
C8 C 0.0011(4) 0.3467(3) 0.3561(3) 0.0180(9) Uani 1 1 d . . .
H8 H 0.0519 0.3571 0.4099 0.022 Uiso 1 1 calc R . .
C9 C 0.0517(4) 0.2937(3) 0.2753(3) 0.0128(8) Uani 1 1 d . . .
C10 C 0.1788(4) 0.2469(3) 0.2557(3) 0.0137(8) Uani 1 1 d . . .
C11 C 0.2955(4) 0.2533(3) 0.3153(3) 0.0144(8) Uani 1 1 d . . .
C12 C 0.4188(4) 0.2017(3) 0.2980(3) 0.0155(8) Uani 1 1 d . . .
H12 H 0.4336 0.1569 0.2433 0.019 Uiso 1 1 calc R . .
C13 C 0.5158(4) 0.2226(3) 0.3683(3) 0.0146(8) Uani 1 1 d . . .
H13 H 0.6015 0.1929 0.3652 0.018 Uiso 1 1 calc R . .
C14 C 0.4761(4) 0.2921(3) 0.4453(3) 0.0134(8) Uani 1 1 d . . .
C15 C 0.5506(4) 0.3256(3) 0.5280(3) 0.0124(8) Uani 1 1 d . . .
C16 C -0.3455(4) 0.3615(3) 0.1329(3) 0.0145(8) Uani 1 1 d . . .
C17 C -0.3387(4) 0.4361(3) 0.0823(3) 0.0154(9) Uani 1 1 d . . .
C18 C -0.3685(4) 0.4095(4) -0.0079(3) 0.0201(9) Uani 1 1 d . . .
C19 C -0.4081(4) 0.3046(4) -0.0510(3) 0.0239(10) Uani 1 1 d . . .
C20 C -0.4125(5) 0.2280(3) -0.0041(3) 0.0217(10) Uani 1 1 d . . .
C21 C -0.3827(4) 0.2566(3) 0.0866(3) 0.0171(9) Uani 1 1 d . . .
C22 C 0.1902(4) 0.1808(3) 0.1626(2) 0.0121(8) Uani 1 1 d . . .
C23 C 0.2238(4) 0.2259(3) 0.0927(3) 0.0163(9) Uani 1 1 d . . .
C24 C 0.2287(4) 0.1660(3) 0.0062(3) 0.0181(9) Uani 1 1 d . . .
C25 C 0.1999(4) 0.0572(4) -0.0105(3) 0.0204(9) Uani 1 1 d . . .
C26 C 0.1664(4) 0.0092(3) 0.0577(3) 0.0182(9) Uani 1 1 d . . .
C27 C 0.1614(4) 0.0711(3) 0.1431(3) 0.0159(9) Uani 1 1 d . . .
C28 C 0.6791(4) 0.2700(3) 0.5383(2) 0.0132(8) Uani 1 1 d . . .
C29 C 0.8161(4) 0.3217(3) 0.5553(3) 0.0180(9) Uani 1 1 d . . .
C30 C 0.9327(4) 0.2692(4) 0.5663(3) 0.0223(10) Uani 1 1 d . . .
C31 C 0.9133(5) 0.1618(4) 0.5600(3) 0.0249(10) Uani 1 1 d . . .
C32 C 0.7777(5) 0.1072(3) 0.5438(3) 0.0228(10) Uani 1 1 d . . .
C33 C 0.6631(4) 0.1615(3) 0.5326(3) 0.0158(9) Uani 1 1 d . . .
C34 C 0.0049(5) 0.6699(4) 0.1549(3) 0.0281(11) Uani 1 1 d . . .
H34 H -0.0925 0.6843 0.1716 0.034 Uiso 1 1 calc R . .
C35' C -0.3285(11) 0.9089(9) 0.3257(9) 0.030(3) Uani 0.472(17) 1 d P A 1
H35' H -0.3322 0.9239 0.3906 0.036 Uiso 0.472(17) 1 calc PR A 1
C35 C -0.3408(10) 0.9071(7) 0.2657(8) 0.029(3) Uani 0.529(17) 1 d P A 2
H35 H -0.3366 0.8914 0.2009 0.035 Uiso 0.529(17) 1 calc PR A 2
F1 F -0.3027(3) 0.53974(18) 0.12120(15) 0.0206(5) Uani 1 1 d . . .
F2 F -0.3609(3) 0.4847(2) -0.05316(16) 0.0311(6) Uani 1 1 d . . .
F3 F -0.4404(3) 0.2790(3) -0.13807(16) 0.0408(8) Uani 1 1 d . . .
F4 F -0.4512(3) 0.1261(2) -0.04542(17) 0.0319(6) Uani 1 1 d . . .
F5 F -0.3926(3) 0.17886(18) 0.13003(16) 0.0226(5) Uani 1 1 d . . .
F6 F 0.2526(3) 0.33187(18) 0.10696(15) 0.0219(5) Uani 1 1 d . . .
F7 F 0.2622(3) 0.2119(2) -0.05999(15) 0.0253(6) Uani 1 1 d . . .
F8 F 0.2031(3) -0.0024(2) -0.09360(16) 0.0300(6) Uani 1 1 d . . .
F9 F 0.1371(3) -0.09642(19) 0.04050(17) 0.0302(6) Uani 1 1 d . . .
F10 F 0.1276(3) 0.02280(19) 0.20813(16) 0.0249(6) Uani 1 1 d . . .
F11 F 0.8413(2) 0.42644(19) 0.56145(15) 0.0217(5) Uani 1 1 d . . .
F12 F 1.0638(3) 0.3229(2) 0.58367(18) 0.0340(7) Uani 1 1 d . . .
F13 F 1.0242(3) 0.1103(2) 0.5705(2) 0.0425(8) Uani 1 1 d . . .
F14 F 0.7574(3) 0.0033(2) 0.53908(18) 0.0337(7) Uani 1 1 d . . .
F15 F 0.5336(2) 0.10617(18) 0.51656(16) 0.0223(5) Uani 1 1 d . . .
S1 S -0.36900(10) 0.52862(8) 0.39348(6) 0.0138(2) Uani 1 1 d . . .
S2 S -0.07438(10) 0.28947(8) 0.18979(6) 0.0144(2) Uani 1 1 d . . .
S3 S 0.30968(11) 0.33139(8) 0.42413(6) 0.0151(2) Uani 1 1 d . . .
Cl1 Cl -0.50448(16) 0.93958(11) 0.28754(9) 0.0437(3) Uani 1 1 d . . .
Cl2 Cl -0.30796(15) 0.78601(12) 0.29487(11) 0.0481(4) Uani 1 1 d . . .
Cl3 Cl -0.20112(16) 1.00722(12) 0.30541(9) 0.0499(4) Uani 1 1 d . . .
Cl4 Cl 0.12404(19) 0.77908(11) 0.20969(9) 0.0533(4) Uani 1 1 d . . .
Cl5 Cl 0.01388(13) 0.64983(10) 0.03880(8) 0.0318(3) Uani 1 1 d . . .
Cl6 Cl 0.04059(15) 0.55558(10) 0.18762(10) 0.0424(3) Uani 1 1 d . . .

loop_
_atom_site_aniso_label
_atom_site_aniso_U_11
_atom_site_aniso_U_22
_atom_site_aniso_U_33
_atom_site_aniso_U_23
_atom_site_aniso_U_13
_atom_site_aniso_U_12
C1 0.0074(19) 0.016(2) 0.018(2) 0.0066(16) 0.0000(16) 0.0026(16)
C2 0.011(2) 0.020(2) 0.014(2) 0.0059(17) -0.0037(16) 0.0032(16)
C3 0.015(2) 0.015(2) 0.0098(19) 0.0006(16) -0.0042(16) 0.0008(16)
C4 0.011(2) 0.014(2) 0.0106(19) 0.0011(15) -0.0016(15) 0.0014(16)
C5 0.014(2) 0.017(2) 0.0108(19) 0.0037(16) -0.0011(16) 0.0037(16)
C6 0.0111(19) 0.015(2) 0.0112(19) 0.0031(16) 0.0013(15) 0.0055(16)
C7 0.019(2) 0.023(2) 0.015(2) 0.0021(17) -0.0026(17) 0.0093(18)
C8 0.018(2) 0.023(2) 0.013(2) 0.0015(17) -0.0033(17) 0.0088(18)
C9 0.012(2) 0.0128(19) 0.0128(19) 0.0018(16) -0.0067(16) 0.0017(16)
C10 0.014(2) 0.014(2) 0.012(2) 0.0022(16) 0.0007(16) 0.0009(16)
C11 0.015(2) 0.013(2) 0.013(2) -0.0003(16) -0.0008(16) 0.0036(16)
C12 0.017(2) 0.018(2) 0.0110(19) 0.0009(16) 0.0009(16) 0.0061(17)
C13 0.011(2) 0.018(2) 0.016(2) 0.0056(17) 0.0001(16) 0.0048(16)
C14 0.0104(19) 0.015(2) 0.015(2) 0.0034(16) -0.0011(16) 0.0048(16)
C15 0.0107(19) 0.013(2) 0.014(2) 0.0044(16) -0.0023(15) 0.0026(16)
C16 0.0084(19) 0.024(2) 0.011(2) 0.0023(17) -0.0026(15) 0.0066(17)
C17 0.0073(19) 0.025(2) 0.015(2) 0.0043(17) -0.0013(15) 0.0070(17)
C18 0.015(2) 0.034(3) 0.016(2) 0.0116(19) -0.0012(17) 0.0086(19)
C19 0.014(2) 0.045(3) 0.011(2) 0.001(2) -0.0027(17) 0.009(2)
C20 0.017(2) 0.025(2) 0.017(2) -0.0077(19) -0.0026(17) 0.0056(19)
C21 0.014(2) 0.023(2) 0.017(2) 0.0056(18) 0.0005(16) 0.0069(17)
C22 0.0055(18) 0.019(2) 0.0108(19) 0.0013(16) -0.0032(15) 0.0050(16)
C23 0.013(2) 0.018(2) 0.016(2) 0.0008(17) -0.0031(16) 0.0036(17)
C24 0.014(2) 0.029(2) 0.012(2) 0.0050(18) -0.0010(16) 0.0057(18)
C25 0.017(2) 0.029(2) 0.013(2) -0.0013(18) -0.0010(17) 0.0085(19)
C26 0.016(2) 0.014(2) 0.021(2) -0.0040(17) -0.0019(17) 0.0054(17)
C27 0.012(2) 0.021(2) 0.015(2) 0.0038(17) -0.0006(16) 0.0033(17)
C28 0.011(2) 0.020(2) 0.0078(18) -0.0004(16) -0.0008(15) 0.0057(16)
C29 0.018(2) 0.023(2) 0.011(2) 0.0003(17) 0.0025(17) 0.0042(18)
C30 0.012(2) 0.043(3) 0.010(2) -0.0008(19) -0.0025(16) 0.0091(19)
C31 0.019(2) 0.040(3) 0.017(2) 0.000(2) -0.0025(18) 0.021(2)
C32 0.028(3) 0.022(2) 0.017(2) -0.0017(18) -0.0041(18) 0.015(2)
C33 0.015(2) 0.024(2) 0.0085(19) 0.0014(16) -0.0027(16) 0.0051(17)
C34 0.025(3) 0.028(3) 0.033(3) 0.008(2) 0.002(2) 0.007(2)
C35' 0.035(6) 0.043(7) 0.009(7) 0.002(4) -0.006(4) 0.003(5)
C35 0.035(6) 0.031(5) 0.022(7) 0.008(4) 0.001(4) 0.008(4)
F1 0.0236(13) 0.0201(13) 0.0198(13) 0.0074(10) -0.0009(10) 0.0043(10)
F2 0.0334(16) 0.0483(17) 0.0195(13) 0.0199(12) 0.0013(11) 0.0131(13)
F3 0.0468(18) 0.062(2) 0.0107(13) -0.0001(13) -0.0085(12) 0.0132(15)
F4 0.0307(15) 0.0344(16) 0.0224(14) -0.0099(12) -0.0039(11) 0.0057(12)
F5 0.0248(14) 0.0183(13) 0.0234(13) 0.0026(10) 0.0014(11) 0.0033(10)
F6 0.0274(14) 0.0182(13) 0.0191(13) 0.0049(10) -0.0031(10) -0.0011(10)
F7 0.0266(14) 0.0376(15) 0.0144(12) 0.0097(11) 0.0042(10) 0.0071(12)
F8 0.0378(16) 0.0342(15) 0.0130(12) -0.0072(11) -0.0008(11) 0.0110(13)
F9 0.0422(17) 0.0174(13) 0.0270(14) -0.0031(11) -0.0013(12) 0.0048(12)
F10 0.0347(15) 0.0205(13) 0.0208(13) 0.0069(11) 0.0029(11) 0.0044(11)
F11 0.0172(13) 0.0249(14) 0.0211(13) 0.0045(10) -0.0019(10) -0.0033(10)
F12 0.0076(12) 0.0550(19) 0.0359(16) 0.0044(14) -0.0037(11) 0.0036(12)
F13 0.0267(16) 0.0528(19) 0.0455(18) -0.0046(15) -0.0105(13) 0.0320(14)
F14 0.0405(17) 0.0204(14) 0.0404(16) 0.0020(12) -0.0098(13) 0.0173(12)
F15 0.0195(13) 0.0177(12) 0.0292(14) 0.0054(11) -0.0059(11) 0.0007(10)
S1 0.0126(5) 0.0177(5) 0.0102(5) -0.0005(4) -0.0035(4) 0.0071(4)
S2 0.0130(5) 0.0206(5) 0.0100(5) 0.0017(4) -0.0019(4) 0.0081(4)
S3 0.0131(5) 0.0195(5) 0.0111(5) -0.0017(4) -0.0041(4) 0.0086(4)
Cl1 0.0513(9) 0.0381(7) 0.0397(8) 0.0038(6) -0.0061(6) 0.0099(6)
Cl2 0.0351(7) 0.0514(9) 0.0661(10) 0.0315(8) -0.0119(7) 0.0038(6)
Cl3 0.0534(9) 0.0559(9) 0.0380(8) 0.0181(7) -0.0057(6) -0.0172(7)
Cl4 0.0869(12) 0.0350(8) 0.0295(7) 0.0039(6) -0.0016(7) -0.0205(7)
Cl5 0.0309(6) 0.0370(7) 0.0257(6) 0.0013(5) -0.0023(5) 0.0107(5)
Cl6 0.0425(8) 0.0337(7) 0.0566(9) 0.0234(6) -0.0083(6) 0.0019(6)

loop_
_atom_type_symbol
_atom_type_description
_atom_type_scat_dispersion_real
_atom_type_scat_dispersion_imag
_atom_type_scat_source
C C 0.0033 0.0016 'International Tables Vol C Tables 4.2.6.8 and 6.1.1.4'
H H 0.0000 0.0000 'International Tables Vol C Tables 4.2.6.8 and 6.1.1.4'
F F 0.0171 0.0103 'International Tables Vol C Tables 4.2.6.8 and 6.1.1.4'
S S 0.1246 0.1234 'International Tables Vol C Tables 4.2.6.8 and 6.1.1.4'
Cl Cl 0.1484 0.1585 'International Tables Vol C Tables 4.2.6.8 and 6.1.1.4'

loop_
_geom_angle_atom_site_label_1
_geom_angle_atom_site_label_2
_geom_angle_atom_site_label_3
_geom_angle
_geom_angle_site_symmetry_1
C15 C1 C2 128.5(4) 2_566
C15 C1 S1 123.0(3) 2_566
C2 C1 S1 108.5(3) .
C3 C2 C1 114.9(4) .
C3 C2 H2 122.5 .
C1 C2 H2 122.5 .
C2 C3 C4 114.7(3) .
C2 C3 H3 122.7 .
C4 C3 H3 122.7 .
C3 C4 C5 126.7(3) .
C3 C4 S1 108.8(3) .
C5 C4 S1 124.4(3) .
C6 C5 C4 126.4(3) .
C6 C5 C16 117.1(3) .
C4 C5 C16 116.2(3) .
C7 C6 C5 129.7(4) .
C7 C6 S2 108.9(3) .
C5 C6 S2 121.3(3) .
C8 C7 C6 114.5(4) .
C8 C7 H7 122.8 .
C6 C7 H7 122.8 .
C7 C8 C9 114.6(4) .
C7 C8 H8 122.7 .
C9 C8 H8 122.7 .
C8 C9 C10 130.8(4) .
C8 C9 S2 109.1(3) .
C10 C9 S2 120.1(3) .
C9 C10 C11 126.5(4) .
C9 C10 C22 117.0(3) .
C11 C10 C22 116.5(3) .
C12 C11 C10 126.9(4) .
C12 C11 S3 108.9(3) .
C10 C11 S3 124.2(3) .
C13 C12 C11 114.5(4) .
C13 C12 H12 122.8 .
C11 C12 H12 122.8 .
C12 C13 C14 115.0(4) .
C12 C13 H13 122.5 .
C14 C13 H13 122.5 .
C13 C14 C15 127.9(4) .
C13 C14 S3 108.6(3) .
C15 C14 S3 123.5(3) .
C1 C15 C14 128.4(4) 2_566
C1 C15 C28 115.6(3) 2_566
C14 C15 C28 115.9(3) .
C17 C16 C21 115.8(4) .
C17 C16 C5 120.7(4) .
C21 C16 C5 123.5(4) .
F1 C17 C18 117.0(4) .
F1 C17 C16 120.1(3) .
C18 C17 C16 122.8(4) .
F2 C18 C17 120.2(4) .
F2 C18 C19 120.3(4) .
C17 C18 C19 119.4(4) .
F3 C19 C20 120.8(4) .
F3 C19 C18 119.5(4) .
C20 C19 C18 119.7(4) .
F4 C20 C19 119.9(4) .
F4 C20 C21 120.1(4) .
C19 C20 C21 119.9(4) .
F5 C21 C20 117.6(4) .
F5 C21 C16 120.1(4) .
C20 C21 C16 122.3(4) .
C23 C22 C27 117.0(4) .
C23 C22 C10 122.0(4) .
C27 C22 C10 120.9(3) .
F6 C23 C24 117.5(4) .
F6 C23 C22 120.1(3) .
C24 C23 C22 122.5(4) .
F7 C24 C25 120.1(4) .
F7 C24 C23 121.1(4) .
C25 C24 C23 118.8(4) .
F8 C25 C24 119.9(4) .
F8 C25 C26 119.7(4) .
C24 C25 C26 120.4(4) .
F9 C26 C25 119.8(4) .
F9 C26 C27 120.7(4) .
C25 C26 C27 119.4(4) .
F10 C27 C26 118.4(4) .
F10 C27 C22 119.8(3) .
C26 C27 C22 121.9(4) .
C29 C28 C33 116.5(4) .
C29 C28 C15 123.2(4) .
C33 C28 C15 120.2(3) .
F11 C29 C28 120.5(4) .
F11 C29 C30 117.3(4) .
C28 C29 C30 122.2(4) .
F12 C30 C31 120.0(4) .
F12 C30 C29 120.2(4) .
C31 C30 C29 119.8(4) .
F13 C31 C30 120.5(4) .
F13 C31 C32 119.7(4) .
C30 C31 C32 119.8(4) .
F14 C32 C31 120.3(4) .
F14 C32 C33 120.5(4) .
C31 C32 C33 119.2(4) .
F15 C33 C32 117.7(4) .
F15 C33 C28 119.9(3) .
C32 C33 C28 122.4(4) .
Cl4 C34 Cl6 110.5(3) .
Cl4 C34 Cl5 110.8(3) .
Cl6 C34 Cl5 110.4(3) .
Cl4 C34 H34 108.3 .
Cl6 C34 H34 108.3 .
Cl5 C34 H34 108.3 .
Cl2 C35' Cl3 121.6(7) .
Cl2 C35' Cl1 113.2(6) .
Cl3 C35' Cl1 105.7(6) .
Cl2 C35' H35' 104.9 .
Cl3 C35' H35' 104.9 .
Cl1 C35' H35' 104.9 .
Cl1 C35 Cl3 115.9(6) .
Cl1 C35 Cl2 113.4(6) .
Cl3 C35 Cl2 110.9(6) .
Cl1 C35 H35 105.2 .
Cl3 C35 H35 105.2 .
Cl2 C35 H35 105.2 .
C4 S1 C1 93.13(18) .
C6 S2 C9 92.85(18) .
C11 S3 C14 93.10(18) .
C35 Cl1 C35' 29.9(4) .
C35' Cl2 C35 31.0(4) .
C35' Cl3 C35 31.0(4) .

loop_
_geom_bond_atom_site_label_1
_geom_bond_atom_site_label_2
_geom_bond_distance
_geom_bond_site_symmetry_2
C1 C15 1.397(5) 2_566
C1 C2 1.403(5) .
C1 S1 1.754(4) .
C2 C3 1.363(6) .
C2 H2 0.9300 .
C3 C4 1.405(5) .
C3 H3 0.9300 .
C4 C5 1.410(5) .
C4 S1 1.745(4) .
C5 C6 1.409(5) .
C5 C16 1.500(5) .
C6 C7 1.408(5) .
C6 S2 1.750(4) .
C7 C8 1.373(6) .
C7 H7 0.9300 .
C8 C9 1.397(6) .
C8 H8 0.9300 .
C9 C10 1.406(6) .
C9 S2 1.755(4) .
C10 C11 1.408(5) .
C10 C22 1.507(5) .
C11 C12 1.402(6) .
C11 S3 1.746(4) .
C12 C13 1.369(5) .
C12 H12 0.9300 .
C13 C14 1.399(5) .
C13 H13 0.9300 .
C14 C15 1.402(5) .
C14 S3 1.752(4) .
C15 C1 1.397(5) 2_566
C15 C28 1.503(5) .
C16 C17 1.390(6) .
C16 C21 1.390(6) .
C17 F1 1.346(5) .
C17 C18 1.376(6) .
C18 F2 1.334(5) .
C18 C19 1.380(6) .
C19 F3 1.334(5) .
C19 C20 1.371(7) .
C20 F4 1.339(5) .
C20 C21 1.383(6) .
C21 F5 1.343(5) .
C22 C23 1.378(6) .
C22 C27 1.387(6) .
C23 F6 1.345(5) .
C23 C24 1.387(6) .
C24 F7 1.333(5) .
C24 C25 1.377(6) .
C25 F8 1.340(5) .
C25 C26 1.377(6) .
C26 F9 1.338(5) .
C26 C27 1.381(6) .
C27 F10 1.338(5) .
C28 C29 1.379(6) .
C28 C33 1.390(6) .
C29 F11 1.343(5) .
C29 C30 1.387(6) .
C30 F12 1.340(5) .
C30 C31 1.374(7) .
C31 F13 1.330(5) .
C31 C32 1.381(7) .
C32 F14 1.334(5) .
C32 C33 1.386(6) .
C33 F15 1.334(5) .
C34 Cl4 1.747(5) .
C34 Cl6 1.754(5) .
C34 Cl5 1.762(5) .
C34 H34 0.9800 .
C35' Cl2 1.596(11) .
C35' Cl3 1.746(11) .
C35' Cl1 1.868(11) .
C35' H35' 0.9800 .
C35 Cl1 1.659(9) .
C35 Cl3 1.741(10) .
C35 Cl2 1.803(10) .
C35 H35 0.9800 .

loop_
_geom_torsion_atom_site_label_1
_geom_torsion_atom_site_label_2
_geom_torsion_atom_site_label_3
_geom_torsion_atom_site_label_4
_geom_torsion
_geom_torsion_site_symmetry_1
_geom_torsion_site_symmetry_4
C15 C1 C2 C3 178.1(4) 2_566 .
S1 C1 C2 C3 0.2(4) . .
C1 C2 C3 C4 -1.1(5) . .
C2 C3 C4 C5 -174.9(4) . .
C2 C3 C4 S1 1.4(4) . .
C3 C4 C5 C6 -179.6(4) . .
S1 C4 C5 C6 4.6(6) . .
C3 C4 C5 C16 5.9(6) . .
S1 C4 C5 C16 -169.9(3) . .
C4 C5 C6 C7 4.3(7) . .
C16 C5 C6 C7 178.7(4) . .
C4 C5 C6 S2 -171.8(3) . .
C16 C5 C6 S2 2.6(5) . .
C5 C6 C7 C8 -173.6(4) . .
S2 C6 C7 C8 2.9(5) . .
C6 C7 C8 C9 -1.7(6) . .
C7 C8 C9 C10 -180.0(4) . .
C7 C8 C9 S2 -0.4(5) . .
C8 C9 C10 C11 -7.5(7) . .
S2 C9 C10 C11 173.0(3) . .
C8 C9 C10 C22 170.7(4) . .
S2 C9 C10 C22 -8.8(5) . .
C9 C10 C11 C12 175.7(4) . .
C22 C10 C11 C12 -2.4(6) . .
C9 C10 C11 S3 -5.7(6) . .
C22 C10 C11 S3 176.1(3) . .
C10 C11 C12 C13 179.8(4) . .
S3 C11 C12 C13 1.0(5) . .
C11 C12 C13 C14 -0.2(5) . .
C12 C13 C14 C15 177.9(4) . .
C12 C13 C14 S3 -0.7(4) . .
C13 C14 C15 C1 175.1(4) . 2_566
S3 C14 C15 C1 -6.5(6) . 2_566
C13 C14 C15 C28 -8.1(6) . .
S3 C14 C15 C28 170.2(3) . .
C6 C5 C16 C17 -113.0(4) . .
C4 C5 C16 C17 62.0(5) . .
C6 C5 C16 C21 66.2(5) . .
C4 C5 C16 C21 -118.8(4) . .
C21 C16 C17 F1 -179.6(3) . .
C5 C16 C17 F1 -0.3(6) . .
C21 C16 C17 C18 0.9(6) . .
C5 C16 C17 C18 -179.8(4) . .
F1 C17 C18 F2 0.2(6) . .
C16 C17 C18 F2 179.7(4) . .
F1 C17 C18 C19 -179.0(4) . .
C16 C17 C18 C19 0.5(6) . .
F2 C18 C19 F3 -0.8(6) . .
C17 C18 C19 F3 178.4(4) . .
F2 C18 C19 C20 178.6(4) . .
C17 C18 C19 C20 -2.2(6) . .
F3 C19 C20 F4 -0.8(6) . .
C18 C19 C20 F4 179.8(4) . .
F3 C19 C20 C21 -178.1(4) . .
C18 C19 C20 C21 2.5(6) . .
F4 C20 C21 F5 0.8(6) . .
C19 C20 C21 F5 178.1(4) . .
F4 C20 C21 C16 -178.4(4) . .
C19 C20 C21 C16 -1.1(6) . .
C17 C16 C21 F5 -179.7(3) . .
C5 C16 C21 F5 1.0(6) . .
C17 C16 C21 C20 -0.5(6) . .
C5 C16 C21 C20 -179.8(4) . .
C9 C10 C22 C23 79.1(5) . .
C11 C10 C22 C23 -102.6(4) . .
C9 C10 C22 C27 -98.2(4) . .
C11 C10 C22 C27 80.1(5) . .
C27 C22 C23 F6 179.8(3) . .
C10 C22 C23 F6 2.4(6) . .
C27 C22 C23 C24 0.2(6) . .
C10 C22 C23 C24 -177.2(4) . .
F6 C23 C24 F7 0.7(6) . .
C22 C23 C24 F7 -179.7(4) . .
F6 C23 C24 C25 179.9(4) . .
C22 C23 C24 C25 -0.5(6) . .
F7 C24 C25 F8 -1.2(6) . .
C23 C24 C25 F8 179.6(4) . .
F7 C24 C25 C26 179.4(4) . .
C23 C24 C25 C26 0.2(6) . .
F8 C25 C26 F9 -0.1(6) . .
C24 C25 C26 F9 179.3(4) . .
F8 C25 C26 C27 -179.2(4) . .
C24 C25 C26 C27 0.2(6) . .
F9 C26 C27 F10 0.5(6) . .
C25 C26 C27 F10 179.5(4) . .
F9 C26 C27 C22 -179.5(4) . .
C25 C26 C27 C22 -0.5(6) . .
C23 C22 C27 F10 -179.7(3) . .
C10 C22 C27 F10 -2.3(6) . .
C23 C22 C27 C26 0.3(6) . .
C10 C22 C27 C26 177.7(4) . .
C1 C15 C28 C29 -64.1(5) 2_566 .
C14 C15 C28 C29 118.7(4) . .
C1 C15 C28 C33 114.7(4) 2_566 .
C14 C15 C28 C33 -62.5(5) . .
C33 C28 C29 F11 179.7(3) . .
C15 C28 C29 F11 -1.5(6) . .
C33 C28 C29 C30 -0.1(6) . .
C15 C28 C29 C30 178.7(4) . .
F11 C29 C30 F12 0.9(6) . .
C28 C29 C30 F12 -179.2(4) . .
F11 C29 C30 C31 -179.6(4) . .
C28 C29 C30 C31 0.3(6) . .
F12 C30 C31 F13 -0.5(6) . .
C29 C30 C31 F13 -180.0(4) . .
F12 C30 C31 C32 178.8(4) . .
C29 C30 C31 C32 -0.7(6) . .
F13 C31 C32 F14 0.4(6) . .
C30 C31 C32 F14 -178.8(4) . .
F13 C31 C32 C33 -179.7(4) . .
C30 C31 C32 C33 1.0(6) . .
F14 C32 C33 F15 -0.4(6) . .
C31 C32 C33 F15 179.7(4) . .
F14 C32 C33 C28 178.9(4) . .
C31 C32 C33 C28 -0.9(6) . .
C29 C28 C33 F15 179.8(3) . .
C15 C28 C33 F15 0.9(5) . .
C29 C28 C33 C32 0.5(6) . .
C15 C28 C33 C32 -178.4(4) . .
C3 C4 S1 C1 -1.1(3) . .
C5 C4 S1 C1 175.4(4) . .
C15 C1 S1 C4 -177.5(3) 2_566 .
C2 C1 S1 C4 0.5(3) . .
C7 C6 S2 C9 -2.6(3) . .
C5 C6 S2 C9 174.2(3) . .
C8 C9 S2 C6 1.8(3) . .
C10 C9 S2 C6 -178.6(3) . .
C12 C11 S3 C14 -1.2(3) . .
C10 C11 S3 C14 -180.0(4) . .
C13 C14 S3 C11 1.0(3) . .
C15 C14 S3 C11 -177.6(4) . .
Cl3 C35 Cl1 C35' -71.8(11) . .
Cl2 C35 Cl1 C35' 58.1(9) . .
Cl2 C35' Cl1 C35 -73.2(10) . .
Cl3 C35' Cl1 C35 62.3(9) . .
Cl3 C35' Cl2 C35 -69.3(11) . .
Cl1 C35' Cl2 C35 58.3(9) . .
Cl1 C35 Cl2 C35' -73.6(10) . .
Cl3 C35 Cl2 C35' 58.7(10) . .
Cl2 C35' Cl3 C35 76.1(11) . .
Cl1 C35' Cl3 C35 -54.8(8) . .
Cl1 C35 Cl3 C35' 79.6(11) . .
Cl2 C35 Cl3 C35' -51.5(9) . .
